data_1551207
loop_
_publ_author_name
'Hashimoto, Hikaru'
'Inagaki, Yusuke'
'Momma, Hiroyuki'
'Kwon, Eunsang'
'Yamaguchi, Kentaro'
'Setaka, Wataru'

_publ_section_title
;
 Polarized fluorescence of a crystal having uniaxially oriented molecules
 by a carbazole-diyl-bridged macrocage
;
_journal_issue 26
_journal_name_full CrystEngComm
_journal_page_first 3910
_journal_paper_doi 10.1039/C9CE00706G
_journal_volume 21
_journal_year 2019
_chemical_compound_source no
_chemical_formula_moiety 'C67 H117 N Si2'
_chemical_formula_sum 'C67 H117 N Si2'
_chemical_formula_weight 992.79
_chemical_melting_point 493
_chemical_name_common C18NMeCarbacage
_chemical_name_systematic C18NMeCarbaCage
_space_group_crystal_system monoclinic
_space_group_IT_number 15
_space_group_name_Hall '-C 2yc'
_space_group_name_H-M_alt 'C 1 2/c 1'
_symmetry_space_group_name_Hall '-C 2yc'
_symmetry_space_group_name_H-M 'C 1 2/c 1'
_atom_sites_solution_hydrogens geom
_audit_block_doi 10.5517/ccdc.csd.cc1z8myt
_audit_creation_method SHELXL-2013
_audit_update_record
;
2018-02-24 deposited with the CCDC.    2019-06-04 downloaded from the CCDC.
;
_cell_angle_alpha 90
_cell_angle_beta 119.214(2)
_cell_angle_gamma 90
_cell_formula_units_Z 4
_cell_length_a 34.673(6)
_cell_length_b 12.090(2)
_cell_length_c 17.728(3)
_cell_measurement_reflns_used 2359
_cell_measurement_temperature 200(2)
_cell_measurement_theta_max 20.17
_cell_measurement_theta_min 2.30
_cell_volume 6486.2(19)
_computing_cell_refinement 'Bruker SAINT'
_computing_data_collection 'Bruker APEX2'
_computing_data_reduction 'Bruker SAINT'
_computing_molecular_graphics 'Ortep-3 for Windows (Farrugia, 1997)'
_computing_publication_material 'WinGX (Farrugia, 1999)'
_computing_structure_refinement 'SHELXL-2013 (Sheldrick, 2013)'
_computing_structure_solution Sir-2011
_diffrn_ambient_temperature 200(2)
_diffrn_detector_area_resol_mean 8.333
_diffrn_measured_fraction_theta_full 0.999
_diffrn_measured_fraction_theta_max 0.904
_diffrn_measurement_device_type 'Bruker APEX-II CCD'
_diffrn_measurement_method '\f and \w scans'
_diffrn_radiation_monochromator graphite
_diffrn_radiation_source 'sealed tube'
_diffrn_radiation_type MoK\a
_diffrn_radiation_wavelength 0.71073
_diffrn_reflns_av_R_equivalents 0.0342
_diffrn_reflns_av_unetI/netI 0.0459
_diffrn_reflns_Laue_measured_fraction_full 0.999
_diffrn_reflns_Laue_measured_fraction_max 0.904
_diffrn_reflns_limit_h_max 43
_diffrn_reflns_limit_h_min -32
_diffrn_reflns_limit_k_max 14
_diffrn_reflns_limit_k_min -14
_diffrn_reflns_limit_l_max 19
_diffrn_reflns_limit_l_min -21
_diffrn_reflns_number 16192
_diffrn_reflns_point_group_measured_fraction_full 0.999
_diffrn_reflns_point_group_measured_fraction_max 0.904
_diffrn_reflns_theta_full 25.242
_diffrn_reflns_theta_max 27.369
_diffrn_reflns_theta_min 1.346
_exptl_absorpt_coefficient_mu 0.091
_exptl_absorpt_correction_T_max 0.7455
_exptl_absorpt_correction_T_min 0.7035
_exptl_absorpt_correction_type multi-scan
_exptl_absorpt_process_details 'SADABS Bruker'
_exptl_crystal_colour colorless
_exptl_crystal_density_diffrn 1.017
_exptl_crystal_description prism
_exptl_crystal_F_000 2216
_exptl_crystal_preparation Luminescent
_exptl_crystal_recrystallization_method 'Re-crystallisation from solvent: THF/MeOH'
_exptl_crystal_size_max 0.400
_exptl_crystal_size_mid 0.400
_exptl_crystal_size_min 0.200
_refine_diff_density_max 1.050
_refine_diff_density_min -0.349
_refine_diff_density_rms 0.056
_refine_ls_extinction_method none
_refine_ls_goodness_of_fit_ref 1.291
_refine_ls_hydrogen_treatment constr
_refine_ls_matrix_type full
_refine_ls_number_parameters 462
_refine_ls_number_reflns 6658
_refine_ls_number_restraints 123
_refine_ls_restrained_S_all 1.329
_refine_ls_R_factor_all 0.1726
_refine_ls_R_factor_gt 0.1083
_refine_ls_shift/su_max 0.003
_refine_ls_shift/su_mean 0.000
_refine_ls_structure_factor_coef Fsqd
_refine_ls_weighting_details 'w=1/[\s^2^(Fo^2^)+(0.2000P)^2^] where P=(Fo^2^+2Fc^2^)/3'
_refine_ls_weighting_scheme calc
_refine_ls_wR_factor_gt 0.3444
_refine_ls_wR_factor_ref 0.3993
_reflns_Friedel_coverage 0.000
_reflns_number_gt 3377
_reflns_number_total 6658
_reflns_threshold_expression 'I > 2\s(I)'
_cod_data_source_file c9ce00706g2.cif
_cod_data_source_block shelx
_cod_depositor_comments 'Adding full bibliography for 1551207--1551208.cif.'
_cod_original_cell_volume 6486.4(19)
_cod_database_code 1551207
_shelx_space_group_comment
;
The symmetry employed for this shelxl refinement is uniquely defined
by the following loop, which should always be used as a source of
symmetry information in preference to the above space-group names.
They are only intended as comments.
;
_shelx_estimated_absorpt_t_min 0.964
_shelx_estimated_absorpt_t_max 0.982
_shelxl_version_number 2013-4

loop_
_space_group_symop_operation_xyz
'x, y, z'
'-x, y, -z+1/2'
'x+1/2, y+1/2, z'
'-x+1/2, y+1/2, -z+1/2'
'-x, -y, -z'
'x, -y, z-1/2'
'-x+1/2, -y+1/2, -z'
'x+1/2, -y+1/2, z-1/2'

loop_
_atom_site_label
_atom_site_type_symbol
_atom_site_fract_x
_atom_site_fract_y
_atom_site_fract_z
_atom_site_U_iso_or_equiv
_atom_site_adp_type
_atom_site_occupancy
_atom_site_site_symmetry_order
_atom_site_calc_flag
_atom_site_refinement_flags_posn
_atom_site_refinement_flags_adp
_atom_site_refinement_flags_occupancy
_atom_site_disorder_assembly
_atom_site_disorder_group
Si01 Si 0.17254(4) 0.03145(9) 0.37495(8) 0.0848(6) Uani 1 1 d D . . . .
N10 N 0.0107(4) 0.0406(13) 0.3076(7) 0.061(3) Uani 0.5 1 d . . P . .
C40 C -0.0168(2) 0.0277(8) 0.1053(6) 0.081(2) Uani 0.5 1 d . . P . .
H40A H -0.0220 -0.0505 0.0887 0.121 Uiso 0.5 1 calc R U P . .
H40B H 0.0097 0.0533 0.1042 0.121 Uiso 0.5 1 calc R U P . .
H40C H -0.0424 0.0714 0.0647 0.121 Uiso 0.5 1 calc R U P . .
C01 C 0.1156(2) 0.0324(5) 0.2982(5) 0.0610(18) Uani 0.5 1 d D . P B .
C02 C 0.0897(3) 0.0357(8) 0.3358(8) 0.058(3) Uani 0.5 1 d D . P . .
H02 H 0.1025 0.0352 0.3970 0.070 Uiso 0.5 1 calc R U P B .
C03 C 0.0436(4) 0.0398(12) 0.2824(10) 0.047(4) Uani 0.5 1 d D . P B .
C04 C 0.0237(2) 0.0415(5) 0.1937(5) 0.0507(16) Uani 0.5 1 d D . P . .
C05 C 0.0504(2) 0.0387(5) 0.1563(5) 0.0628(18) Uani 0.5 1 d D . P B .
H05 H 0.0379 0.0405 0.0952 0.075 Uiso 0.5 1 calc R U P . .
C06 C 0.0952(2) 0.0332(5) 0.2084(5) 0.0621(18) Uani 0.5 1 d D . P . .
H06 H 0.1133 0.0297 0.1820 0.075 Uiso 0.5 1 calc R U P B .
C07 C 0.1096(3) 0.0383(8) 0.3613(6) 0.052(2) Uani 0.5 1 d D . P B .
C08 C 0.0726(3) 0.0400(5) 0.2784(6) 0.0530(17) Uani 0.5 1 d D . P . .
H08 H 0.0603 0.0588 0.2190 0.064 Uiso 0.5 1 calc R U P B .
C09 C 0.0295(5) 0.0417(11) 0.2693(9) 0.045(3) Uani 0.5 1 d D . P B .
C10 C 0.0225(4) 0.0438(12) 0.3397(7) 0.047(3) Uani 0.5 1 d D . P . .
C11 C 0.0599(2) 0.0406(6) 0.4221(4) 0.0633(19) Uani 0.5 1 d D . P B .
H11 H 0.0562 0.0393 0.4718 0.076 Uiso 0.5 1 calc R U P . .
C12 C 0.1022(2) 0.0394(5) 0.4322(4) 0.0610(18) Uani 0.5 1 d D . P . .
H12 H 0.1269 0.0393 0.4889 0.073 Uiso 0.5 1 calc R U P B .
C13 C 0.19518(11) 0.1732(3) 0.4096(2) 0.0638(10) Uani 1 1 d . . . . .
H13A H 0.1924 0.1926 0.4610 0.077 Uiso 1 1 calc R U . . .
H13B H 0.2271 0.1710 0.4282 0.077 Uiso 1 1 calc R U . . .
C14 C 0.17430(13) 0.2664(3) 0.3435(2) 0.0763(11) Uani 1 1 d . . . . .
H14A H 0.1763 0.2469 0.2912 0.092 Uiso 1 1 calc R U . . .
H14B H 0.1426 0.2714 0.3264 0.092 Uiso 1 1 calc R U . . .
C15 C 0.19534(16) 0.3792(3) 0.3752(3) 0.0850(13) Uani 1 1 d . . . . .
H15A H 0.1949 0.3956 0.4294 0.102 Uiso 1 1 calc R U . . .
H15B H 0.2267 0.3738 0.3899 0.102 Uiso 1 1 calc R U . . .
C16 C 0.1758(2) 0.4742(4) 0.3169(3) 0.1035(15) Uani 1 1 d . . . . .
H16A H 0.1960 0.5385 0.3396 0.124 Uiso 1 1 calc R U . . .
H16B H 0.1718 0.4559 0.2590 0.124 Uiso 1 1 calc R U . . .
C17 C 0.13523(19) 0.5010(5) 0.3101(4) 0.1188(19) Uani 1 1 d . . . . .
H17A H 0.1390 0.5074 0.3690 0.143 Uiso 1 1 calc R U . . .
H17B H 0.1143 0.4396 0.2806 0.143 Uiso 1 1 calc R U . . .
C18 C 0.1137(2) 0.6141(5) 0.2584(3) 0.129(2) Uani 1 1 d . . . . .
H18A H 0.1344 0.6766 0.2859 0.155 Uiso 1 1 calc R U . . .
H18B H 0.1074 0.6076 0.1978 0.155 Uiso 1 1 calc R U . . .
C19 C 0.07279(18) 0.6329(4) 0.2612(3) 0.1058(16) Uani 1 1 d . . . . .
H19A H 0.0800 0.6357 0.3225 0.127 Uiso 1 1 calc R U . . .
H19B H 0.0532 0.5685 0.2344 0.127 Uiso 1 1 calc R U . . .
C20 C 0.04749(17) 0.7361(4) 0.2170(3) 0.0981(15) Uani 1 1 d . . . . .
H20A H 0.0446 0.7413 0.1588 0.118 Uiso 1 1 calc R U . . .
H20B H 0.0641 0.8017 0.2505 0.118 Uiso 1 1 calc R U . . .
C21 C 0.00113(16) 0.7365(4) 0.2086(3) 0.0933(14) Uani 1 1 d . . . . .
H21A H -0.0148 0.8026 0.1748 0.112 Uiso 1 1 calc R U . . .
H21B H -0.0150 0.6707 0.1746 0.112 Uiso 1 1 calc R U . . .
C22 C 0.19680(13) -0.0662(3) 0.4673(3) 0.0830(12) Uani 1 1 d . U . . .
H22A H 0.2293 -0.0649 0.4916 0.100 Uiso 1 1 calc R U . . .
H22B H 0.1905 -0.0371 0.5124 0.100 Uiso 1 1 calc R U . . .
C23 C 0.18207(15) -0.1860(4) 0.4512(3) 0.0996(15) Uani 1 1 d . U . . .
H23A H 0.1940 -0.2207 0.4164 0.120 Uiso 1 1 calc R U . . .
H23B H 0.1494 -0.1879 0.4165 0.120 Uiso 1 1 calc R U . . .
C24 C 0.19614(19) -0.2552(6) 0.5322(4) 0.151(3) Uani 1 1 d . . . . .
H24A H 0.1931 -0.3340 0.5150 0.181 Uiso 1 1 calc R U . . .
H24B H 0.2280 -0.2413 0.5713 0.181 Uiso 1 1 calc R U . . .
C25 C 0.17259(19) -0.2394(5) 0.5845(3) 0.129(2) Uani 1 1 d . . . . .
H25A H 0.1860 -0.2893 0.6352 0.154 Uiso 1 1 calc R U . . .
H25B H 0.1772 -0.1624 0.6062 0.154 Uiso 1 1 calc R U . . .
C26 C 0.12360(16) -0.2621(4) 0.5338(3) 0.0984(15) Uani 1 1 d . . . . .
H26A H 0.1187 -0.3269 0.4961 0.118 Uiso 1 1 calc R U . . .
H26B H 0.1090 -0.1978 0.4959 0.118 Uiso 1 1 calc R U . . .
C27 C 0.1015(2) -0.2840(4) 0.5879(3) 0.1143(18) Uani 1 1 d . . . . .
H27A H 0.1151 -0.3509 0.6232 0.137 Uiso 1 1 calc R U . . .
H27B H 0.1082 -0.2212 0.6283 0.137 Uiso 1 1 calc R U . . .
C28 C 0.05369(19) -0.2998(4) 0.5410(3) 0.1017(15) Uani 1 1 d . . . . .
H28A H 0.0469 -0.3574 0.4965 0.122 Uiso 1 1 calc R U . . .
H28B H 0.0400 -0.2301 0.5103 0.122 Uiso 1 1 calc R U . . .
C29 C 0.0317(2) -0.3323(5) 0.5931(4) 0.124(2) Uani 1 1 d . . . . .
H29A H 0.0439 -0.4043 0.6213 0.149 Uiso 1 1 calc R U . . .
H29B H 0.0394 -0.2768 0.6393 0.149 Uiso 1 1 calc R U . . .
C30 C -0.0174(3) -0.3418(5) 0.5420(5) 0.141(2) Uani 1 1 d D U . . .
H30A H -0.0233 -0.3882 0.4915 0.169 Uiso 1 1 calc R U . A 1
H30B H -0.0280 -0.2667 0.5189 0.169 Uiso 1 1 calc R U . A 1
C31 C -0.0504(4) -0.3851(18) 0.5731(9) 0.135(7) Uani 0.496(7) 1 d D U P B 1
H31A H -0.0351 -0.4473 0.6128 0.162 Uiso 0.496(7) 1 calc R U P B 1
H31B H -0.0523 -0.3252 0.6092 0.162 Uiso 0.496(7) 1 calc R U P B 1
C32 C -0.0982(5) -0.4244(14) 0.5148(11) 0.092(5) Uani 0.496(7) 1 d D U P B 1
H32A H -0.0992 -0.4824 0.4744 0.110 Uiso 0.496(7) 1 calc R U P B 1
H32B H -0.1106 -0.4553 0.5502 0.110 Uiso 0.496(7) 1 calc R U P B 1
C33 C -0.1246(3) -0.3232(11) 0.4648(8) 0.103(3) Uani 0.496(7) 1 d D U P B 1
H33A H -0.1113 -0.2920 0.4311 0.124 Uiso 0.496(7) 1 calc R U P B 1
H33B H -0.1233 -0.2660 0.5060 0.124 Uiso 0.496(7) 1 calc R U P B 1
C34 C -0.1741(4) -0.3550(14) 0.4020(10) 0.108(4) Uani 0.496(7) 1 d D U P B 1
H34A H -0.1755 -0.4026 0.3553 0.130 Uiso 0.496(7) 1 calc R U P B 1
H34B H -0.1854 -0.3986 0.4344 0.130 Uiso 0.496(7) 1 calc R U P B 1
C35 C -0.2007(5) -0.2664(16) 0.3661(10) 0.094(4) Uani 0.496(7) 1 d D U P B 1
H35A H -0.1968 -0.2177 0.4141 0.113 Uiso 0.496(7) 1 calc R U P B 1
H35B H -0.2315 -0.2938 0.3383 0.113 Uiso 0.496(7) 1 calc R U P B 1
C36 C -0.1969(5) -0.1958(13) 0.3020(7) 0.127(5) Uani 0.496(7) 1 d D U P B 1
H36A H -0.2082 -0.2384 0.2477 0.152 Uiso 0.496(7) 1 calc R U P B 1
H36B H -0.1651 -0.1818 0.3232 0.152 Uiso 0.496(7) 1 calc R U P B 1
C37 C -0.2207(5) -0.0835(12) 0.2802(8) 0.106(4) Uani 0.496(7) 1 d D U P B 1
H37A H -0.2524 -0.0928 0.2619 0.127 Uiso 0.496(7) 1 calc R U P B 1
H37B H -0.2072 -0.0332 0.3306 0.127 Uiso 0.496(7) 1 calc R U P B 1
C38 C -0.2146(4) -0.0390(11) 0.2063(8) 0.072(3) Uani 0.496(7) 1 d D U P B 1
H38A H -0.2308 0.0320 0.1877 0.087 Uiso 0.496(7) 1 calc R U P B 1
H38B H -0.2295 -0.0910 0.1573 0.087 Uiso 0.496(7) 1 calc R U P B 1
C39 C 0.1675(3) -0.0188(6) 0.2799(5) 0.065(2) Uani 0.496(7) 1 d D . P B 1
H39A H 0.1505 -0.0888 0.2639 0.078 Uiso 0.496(7) 1 calc R U P B 1
H39B H 0.1517 0.0353 0.2327 0.078 Uiso 0.496(7) 1 calc R U P B 1
C131 C -0.0287(5) -0.3573(13) 0.6169(9) 0.122(4) Uani 0.504(7) 1 d D U P B 2
H13C H -0.0230 -0.4341 0.6391 0.146 Uiso 0.504(7) 1 calc R U P B 2
H13D H -0.0116 -0.3056 0.6652 0.146 Uiso 0.504(7) 1 calc R U P B 2
C132 C -0.0774(4) -0.3308(10) 0.5727(8) 0.121(4) Uani 0.504(7) 1 d D U P B 2
H13E H -0.0822 -0.2524 0.5542 0.146 Uiso 0.504(7) 1 calc R U P B 2
H13F H -0.0890 -0.3425 0.6133 0.146 Uiso 0.504(7) 1 calc R U P B 2
C133 C -0.1015(6) -0.4063(17) 0.4941(13) 0.127(7) Uani 0.504(7) 1 d D U P B 2
H13G H -0.0958 -0.4842 0.5137 0.153 Uiso 0.504(7) 1 calc R U P B 2
H13H H -0.0891 -0.3944 0.4549 0.153 Uiso 0.504(7) 1 calc R U P B 2
C134 C -0.1515(6) -0.3880(11) 0.4432(10) 0.121(5) Uani 0.504(7) 1 d D U P B 2
H13I H -0.1656 -0.4444 0.3971 0.145 Uiso 0.504(7) 1 calc R U P B 2
H13J H -0.1644 -0.3938 0.4820 0.145 Uiso 0.504(7) 1 calc R U P B 2
C135 C -0.1591(4) -0.2739(8) 0.4043(7) 0.098(4) Uani 0.504(7) 1 d D U P B 2
H13K H -0.1548 -0.2191 0.4492 0.117 Uiso 0.504(7) 1 calc R U P B 2
H13L H -0.1364 -0.2593 0.3869 0.117 Uiso 0.504(7) 1 calc R U P B 2
C136 C -0.2038(6) -0.2562(12) 0.3273(11) 0.115(6) Uani 0.504(7) 1 d D . P B 2
H13M H -0.2269 -0.2851 0.3398 0.138 Uiso 0.504(7) 1 calc R U P B 2
H13N H -0.2059 -0.2971 0.2771 0.138 Uiso 0.504(7) 1 calc R U P B 2
C137 C -0.2116(5) -0.1316(10) 0.3058(11) 0.129(7) Uani 0.504(7) 1 d D . P B 2
H13O H -0.2433 -0.1123 0.2793 0.154 Uiso 0.504(7) 1 calc R U P B 2
H13P H -0.1945 -0.0855 0.3578 0.154 Uiso 0.504(7) 1 calc R U P B 2
C138 C -0.1947(3) -0.1185(8) 0.2414(6) 0.087(3) Uani 0.504(7) 1 d D . P B 2
H13Q H -0.1623 -0.1299 0.2725 0.105 Uiso 0.504(7) 1 calc R U P B 2
H13R H -0.2079 -0.1777 0.1975 0.105 Uiso 0.504(7) 1 calc R U P B 2
C139 C 0.2043(4) -0.0091(12) 0.3045(10) 0.097(4) Uani 0.504(7) 1 d D . P B 2
H13S H 0.1973 0.0495 0.2607 0.116 Uiso 0.504(7) 1 calc R U P B 2
H13T H 0.2366 -0.0056 0.3446 0.116 Uiso 0.504(7) 1 calc R U P B 2

loop_
_atom_site_aniso_label
_atom_site_aniso_U_11
_atom_site_aniso_U_22
_atom_site_aniso_U_33
_atom_site_aniso_U_23
_atom_site_aniso_U_13
_atom_site_aniso_U_12
Si01 0.0630(8) 0.0748(8) 0.0760(9) -0.0069(6) 0.0022(6) -0.0045(5)
N10 0.047(7) 0.081(5) 0.047(7) -0.021(5) 0.018(6) -0.001(5)
C40 0.045(4) 0.137(8) 0.057(5) 0.014(5) 0.023(4) -0.004(4)
C01 0.034(4) 0.062(4) 0.083(6) -0.015(4) 0.025(4) -0.005(3)
C02 0.038(6) 0.069(5) 0.048(7) -0.017(5) 0.006(5) 0.004(5)
C03 0.015(8) 0.059(5) 0.067(7) -0.018(4) 0.019(6) -0.007(4)
C04 0.037(4) 0.045(3) 0.073(5) 0.007(3) 0.029(3) 0.001(3)
C05 0.043(4) 0.081(5) 0.067(4) 0.010(4) 0.028(3) 0.005(3)
C06 0.048(4) 0.061(4) 0.072(5) 0.000(3) 0.025(4) -0.005(3)
C07 0.036(5) 0.061(4) 0.046(5) -0.006(4) 0.009(5) 0.000(4)
C08 0.043(5) 0.052(4) 0.056(5) 0.008(4) 0.018(4) 0.005(3)
C09 0.018(9) 0.049(5) 0.063(7) 0.001(4) 0.015(7) -0.005(4)
C10 0.041(7) 0.047(4) 0.053(9) -0.005(6) 0.023(6) -0.005(4)
C11 0.046(4) 0.085(5) 0.050(4) -0.024(3) 0.016(3) -0.008(3)
C12 0.040(4) 0.085(5) 0.052(4) -0.017(3) 0.018(3) -0.006(3)
C13 0.0474(19) 0.082(2) 0.056(2) -0.0062(18) 0.0205(16) -0.0142(16)
C14 0.068(2) 0.086(3) 0.059(2) -0.009(2) 0.0188(19) -0.003(2)
C15 0.109(4) 0.077(3) 0.064(2) -0.004(2) 0.039(2) -0.008(2)
C16 0.120(4) 0.113(4) 0.087(3) 0.004(3) 0.058(3) 0.009(3)
C17 0.113(5) 0.147(5) 0.084(3) 0.003(3) 0.039(3) -0.033(4)
C18 0.132(5) 0.162(6) 0.089(3) 0.025(4) 0.050(3) 0.064(4)
C19 0.142(5) 0.083(3) 0.100(3) 0.010(3) 0.065(3) 0.019(3)
C20 0.122(4) 0.072(3) 0.098(3) 0.015(2) 0.052(3) 0.002(3)
C21 0.101(4) 0.064(2) 0.103(3) 0.002(2) 0.040(3) 0.000(2)
C22 0.053(2) 0.085(3) 0.087(3) 0.000(2) 0.016(2) -0.001(2)
C23 0.073(3) 0.118(4) 0.095(3) 0.015(3) 0.031(3) 0.007(3)
C24 0.080(4) 0.190(6) 0.136(5) 0.093(5) 0.016(4) -0.008(4)
C25 0.105(4) 0.148(5) 0.088(3) 0.046(3) 0.012(3) -0.021(4)
C26 0.096(4) 0.104(3) 0.076(3) 0.019(3) 0.027(3) -0.007(3)
C27 0.142(5) 0.112(4) 0.068(3) 0.007(3) 0.035(3) -0.002(3)
C28 0.124(5) 0.095(3) 0.099(3) 0.007(3) 0.064(3) 0.012(3)
C29 0.186(7) 0.114(4) 0.111(4) 0.031(3) 0.102(5) 0.026(4)
C30 0.191(7) 0.129(4) 0.176(6) 0.064(4) 0.146(6) 0.055(4)
C31 0.092(9) 0.216(18) 0.106(10) 0.033(10) 0.054(7) -0.015(9)
C32 0.125(9) 0.080(8) 0.113(8) 0.020(7) 0.091(7) 0.002(6)
C33 0.090(7) 0.111(9) 0.129(9) -0.005(7) 0.069(6) -0.006(6)
C34 0.095(8) 0.127(11) 0.127(10) -0.008(8) 0.074(7) -0.015(7)
C35 0.075(8) 0.126(10) 0.108(10) -0.024(7) 0.066(7) -0.035(6)
C36 0.162(13) 0.141(11) 0.079(6) -0.009(7) 0.060(7) -0.073(9)
C37 0.103(9) 0.131(11) 0.086(7) -0.034(7) 0.047(6) -0.028(8)
C38 0.055(7) 0.106(9) 0.074(6) 0.012(6) 0.046(5) 0.006(6)
C39 0.057(5) 0.073(5) 0.067(5) -0.003(4) 0.032(4) 0.004(4)
C131 0.157(12) 0.113(9) 0.143(11) 0.052(8) 0.110(10) 0.035(9)
C132 0.164(10) 0.117(9) 0.156(10) 0.036(7) 0.134(9) 0.044(7)
C133 0.156(12) 0.100(11) 0.180(14) 0.049(10) 0.126(9) 0.010(8)
C134 0.180(14) 0.104(9) 0.144(11) 0.035(8) 0.130(11) 0.025(9)
C135 0.157(12) 0.071(6) 0.111(8) 0.010(5) 0.102(8) 0.001(6)
C136 0.120(11) 0.095(9) 0.118(13) 0.027(10) 0.050(11) 0.007(7)
C137 0.116(10) 0.076(8) 0.26(2) -0.013(9) 0.144(13) 0.024(7)
C138 0.061(5) 0.099(7) 0.094(6) 0.018(5) 0.032(5) -0.011(5)
C139 0.049(8) 0.135(10) 0.115(9) -0.045(7) 0.046(6) -0.007(6)

loop_
_atom_type_symbol
_atom_type_description
_atom_type_scat_dispersion_real
_atom_type_scat_dispersion_imag
_atom_type_scat_source
C C 0.0033 0.0016 'International Tables Vol C Tables 4.2.6.8 and 6.1.1.4'
H H 0.0000 0.0000 'International Tables Vol C Tables 4.2.6.8 and 6.1.1.4'
N N 0.0061 0.0033 'International Tables Vol C Tables 4.2.6.8 and 6.1.1.4'
Si Si 0.0817 0.0704 'International Tables Vol C Tables 4.2.6.8 and 6.1.1.4'

loop_
_geom_angle_atom_site_label_1
_geom_angle_atom_site_label_2
_geom_angle_atom_site_label_3
_geom_angle
_geom_angle_site_symmetry_1
_geom_angle_site_symmetry_3
C39 Si01 C01 73.0(4) . .
C39 Si01 C22 115.2(3) . .
C01 Si01 C22 122.6(3) . .
C39 Si01 C13 118.3(3) . .
C01 Si01 C13 112.4(2) . .
C22 Si01 C13 110.98(17) . .
C39 Si01 C07 107.6(4) . .
C01 Si01 C07 36.4(4) . .
C22 Si01 C07 97.2(3) . .
C13 Si01 C07 104.6(3) . .
C01 Si01 C139 105.0(5) . .
C22 Si01 C139 103.6(5) . .
C13 Si01 C139 98.8(4) . .
C07 Si01 C139 140.5(5) . .
C09 N10 C04 147.8(13) . 2
C09 N10 C09 90.3(14) . 2
C04 N10 C09 57.6(9) 2 2
C09 N10 C03 15.2(11) . .
C04 N10 C03 163.0(10) 2 .
C09 N10 C03 105.4(13) 2 .
C09 N10 C40 142.6(12) . 2
C04 N10 C40 69.4(9) 2 2
C09 N10 C40 126.6(12) 2 2
C03 N10 C40 127.5(10) . 2
C09 N10 C03 97.2(14) . 2
C04 N10 C03 50.7(7) 2 2
C09 N10 C03 7.0(10) 2 2
C03 N10 C03 112.3(10) . 2
C40 N10 C03 119.6(11) 2 2
C09 N10 N10 50.7(12) . 2
C04 N10 N10 97.2(9) 2 2
C09 N10 N10 39.6(8) 2 2
C03 N10 N10 65.8(10) . 2
C40 N10 N10 165.1(13) 2 2
C03 N10 N10 46.5(7) 2 2
N10 C40 H40A 109.5 2 .
N10 C40 H40B 109.5 2 .
H40A C40 H40B 109.5 . .
N10 C40 H40C 109.5 2 .
H40A C40 H40C 109.5 . .
H40B C40 H40C 109.5 . .
C02 C01 C08 38.6(5) . .
C02 C01 C06 118.3(8) . .
C08 C01 C06 79.8(6) . .
C02 C01 Si01 112.4(7) . .
C08 C01 Si01 150.8(7) . .
C06 C01 Si01 129.3(5) . .
C01 C02 C03 118.6(12) . .
C01 C02 C09 120.4(11) . .
C03 C02 C09 1.8(10) . .
C01 C02 H02 120.7 . .
C03 C02 H02 120.7 . .
C09 C02 H02 118.9 . .
C08 C03 C04 83.2(12) . .
C08 C03 C02 39.5(7) . .
C04 C03 C02 122.7(13) . .
C08 C03 N10 167.5(14) . .
C04 C03 N10 109.3(10) . .
C02 C03 N10 128.0(12) . .
C08 C03 N10 124.9(15) . 2
C04 C03 N10 41.6(7) . 2
C02 C03 N10 164.2(15) . 2
N10 C03 N10 67.7(10) . 2
C08 C03 C07 40.7(7) . .
C04 C03 C07 123.9(11) . .
C02 C03 C07 2.0(6) . .
N10 C03 C07 126.8(10) . .
N10 C03 C07 165.6(12) 2 .
N10 C04 C03 87.7(9) 2 .
N10 C04 C05 154.1(9) 2 .
C03 C04 C05 118.1(8) . .
N10 C04 C10 20.5(8) 2 2
C03 C04 C10 108.2(9) . 2
C05 C04 C10 133.7(8) . 2
C06 C05 C04 119.0(7) . .
C06 C05 H05 120.5 . .
C04 C05 H05 120.5 . .
C05 C06 C01 123.3(7) . .
C05 C06 H06 118.4 . .
C01 C06 H06 118.4 . .
C12 C07 C08 117.9(8) . .
C12 C07 C03 88.8(7) . .
C08 C07 C03 29.1(6) . .
C12 C07 Si01 122.5(6) . .
C08 C07 Si01 119.6(7) . .
C03 C07 Si01 148.6(7) . .
C03 C08 C01 162.9(12) . .
C03 C08 C07 110.2(11) . .
C01 C08 C07 53.2(7) . .
C03 C08 C09 9.2(13) . .
C01 C08 C09 171.9(11) . .
C07 C08 C09 119.4(9) . .
C03 C08 H08 98.5 . .
C01 C08 H08 98.5 . .
C07 C08 H08 148.5 . .
C09 C08 H08 89.4 . .
N10 C09 C10 20.9(8) . .
N10 C09 N10 89.7(14) . 2
C10 C09 N10 110.6(15) . 2
N10 C09 C08 143.2(14) . .
C10 C09 C08 122.3(12) . .
N10 C09 C08 127.0(13) 2 .
N10 C09 C09 50.4(9) . 2
C10 C09 C09 71.2(11) . 2
N10 C09 C09 39.4(10) 2 2
C08 C09 C09 166.4(16) . 2
N10 C09 C02 114.6(12) . .
C10 C09 C02 93.8(9) . .
N10 C09 C02 155.4(13) 2 .
C08 C09 C02 28.6(6) . .
C09 C09 C02 164.8(14) 2 .
N10 C09 C10 94.2(12) . 2
C10 C09 C10 115.0(10) . 2
N10 C09 C10 4.6(10) 2 2
C08 C09 C10 122.7(12) . 2
C09 C09 C10 43.8(7) 2 2
C02 C09 C10 151.2(12) . 2
C40 C10 C09 168.7(15) 2 .
C40 C10 C11 63.1(7) 2 .
C09 C10 C11 117.3(12) . .
C40 C10 C04 73.3(9) 2 2
C09 C10 C04 106.5(9) . 2
C11 C10 C04 136.1(11) . 2
C40 C10 C09 114.2(11) 2 2
C09 C10 C09 65.0(10) . 2
C11 C10 C09 176.7(11) . 2
C04 C10 C09 41.6(6) 2 2
C12 C11 C10 121.2(8) . .
C12 C11 H11 119.4 . .
C10 C11 H11 119.4 . .
C11 C12 C07 121.9(6) . .
C11 C12 H12 119.1 . .
C07 C12 H12 119.1 . .
C14 C13 Si01 117.4(2) . .
C14 C13 H13A 108.0 . .
Si01 C13 H13A 108.0 . .
C14 C13 H13B 108.0 . .
Si01 C13 H13B 108.0 . .
H13A C13 H13B 107.2 . .
C15 C14 C13 114.6(3) . .
C15 C14 H14A 108.6 . .
C13 C14 H14A 108.6 . .
C15 C14 H14B 108.6 . .
C13 C14 H14B 108.6 . .
H14A C14 H14B 107.6 . .
C16 C15 C14 117.9(4) . .
C16 C15 H15A 107.8 . .
C14 C15 H15A 107.8 . .
C16 C15 H15B 107.8 . .
C14 C15 H15B 107.8 . .
H15A C15 H15B 107.2 . .
C17 C16 C15 109.9(5) . .
C17 C16 H16A 109.7 . .
C15 C16 H16A 109.7 . .
C17 C16 H16B 109.7 . .
C15 C16 H16B 109.7 . .
H16A C16 H16B 108.2 . .
C16 C17 C18 114.5(5) . .
C16 C17 H17A 108.6 . .
C18 C17 H17A 108.6 . .
C16 C17 H17B 108.6 . .
C18 C17 H17B 108.6 . .
H17A C17 H17B 107.6 . .
C19 C18 C17 107.5(5) . .
C19 C18 H18A 110.2 . .
C17 C18 H18A 110.2 . .
C19 C18 H18B 110.2 . .
C17 C18 H18B 110.2 . .
H18A C18 H18B 108.5 . .
C18 C19 C20 116.1(4) . .
C18 C19 H19A 108.3 . .
C20 C19 H19A 108.3 . .
C18 C19 H19B 108.3 . .
C20 C19 H19B 108.3 . .
H19A C19 H19B 107.4 . .
C19 C20 C21 111.6(4) . .
C19 C20 H20A 109.3 . .
C21 C20 H20A 109.3 . .
C19 C20 H20B 109.3 . .
C21 C20 H20B 109.3 . .
H20A C20 H20B 108.0 . .
C21 C21 C20 117.0(5) 2 .
C21 C21 H21A 108.1 2 .
C20 C21 H21A 108.1 . .
C21 C21 H21B 108.1 2 .
C20 C21 H21B 108.1 . .
H21A C21 H21B 107.3 . .
C23 C22 Si01 118.4(3) . .
C23 C22 H22A 107.7 . .
Si01 C22 H22A 107.7 . .
C23 C22 H22B 107.7 . .
Si01 C22 H22B 107.7 . .
H22A C22 H22B 107.1 . .
C22 C23 C24 115.1(5) . .
C22 C23 H23A 108.5 . .
C24 C23 H23A 108.5 . .
C22 C23 H23B 108.5 . .
C24 C23 H23B 108.5 . .
H23A C23 H23B 107.5 . .
C25 C24 C23 119.1(5) . .
C25 C24 H24A 107.5 . .
C23 C24 H24A 107.5 . .
C25 C24 H24B 107.5 . .
C23 C24 H24B 107.5 . .
H24A C24 H24B 107.0 . .
C26 C25 C24 113.5(5) . .
C26 C25 H25A 108.9 . .
C24 C25 H25A 108.9 . .
C26 C25 H25B 108.9 . .
C24 C25 H25B 108.9 . .
H25A C25 H25B 107.7 . .
C25 C26 C27 115.2(4) . .
C25 C26 H26A 108.5 . .
C27 C26 H26A 108.5 . .
C25 C26 H26B 108.5 . .
C27 C26 H26B 108.5 . .
H26A C26 H26B 107.5 . .
C28 C27 C26 116.6(4) . .
C28 C27 H27A 108.2 . .
C26 C27 H27A 108.2 . .
C28 C27 H27B 108.2 . .
C26 C27 H27B 108.2 . .
H27A C27 H27B 107.3 . .
C27 C28 C29 117.3(5) . .
C27 C28 H28A 108.0 . .
C29 C28 H28A 108.0 . .
C27 C28 H28B 108.0 . .
C29 C28 H28B 108.0 . .
H28A C28 H28B 107.2 . .
C30 C29 C28 114.7(5) . .
C30 C29 H29A 108.6 . .
C28 C29 H29A 108.6 . .
C30 C29 H29B 108.6 . .
C28 C29 H29B 108.6 . .
H29A C29 H29B 107.6 . .
C29 C30 C131 100.3(7) . .
C29 C30 C31 128.3(7) . .
C29 C30 H30A 105.2 . .
C31 C30 H30A 105.2 . .
C29 C30 H30B 105.2 . .
C31 C30 H30B 105.2 . .
H30A C30 H30B 105.9 . .
C32 C31 C30 126.4(13) . .
C32 C31 H31A 105.7 . .
C30 C31 H31A 105.7 . .
C32 C31 H31B 105.7 . .
C30 C31 H31B 105.7 . .
H31A C31 H31B 106.2 . .
C33 C32 C31 106.6(13) . .
C33 C32 H32A 110.4 . .
C31 C32 H32A 110.4 . .
C33 C32 H32B 110.4 . .
C31 C32 H32B 110.4 . .
H32A C32 H32B 108.6 . .
C32 C33 C34 110.7(13) . .
C32 C33 H33A 109.5 . .
C34 C33 H33A 109.5 . .
C32 C33 H33B 109.5 . .
C34 C33 H33B 109.5 . .
H33A C33 H33B 108.1 . .
C35 C34 C33 113.4(14) . .
C35 C34 H34A 108.9 . .
C33 C34 H34A 108.9 . .
C35 C34 H34B 108.9 . .
C33 C34 H34B 108.9 . .
H34A C34 H34B 107.7 . .
C34 C35 C36 121.6(15) . .
C34 C35 H35A 106.9 . .
C36 C35 H35A 106.9 . .
C34 C35 H35B 106.9 . .
C36 C35 H35B 106.9 . .
H35A C35 H35B 106.7 . .
C35 C36 C37 117.8(14) . .
C35 C36 H36A 107.9 . .
C37 C36 H36A 107.9 . .
C35 C36 H36B 107.9 . .
C37 C36 H36B 107.9 . .
H36A C36 H36B 107.2 . .
C38 C37 C36 104.2(10) . .
C38 C37 H37A 110.9 . .
C36 C37 H37A 110.9 . .
C38 C37 H37B 110.9 . .
C36 C37 H37B 110.9 . .
H37A C37 H37B 108.9 . .
C37 C38 C39 119.9(10) . 2
C37 C38 H38A 107.4 . .
C39 C38 H38A 107.4 2 .
C37 C38 H38B 107.4 . .
C39 C38 H38B 107.4 2 .
H38A C38 H38B 106.9 . .
C38 C39 Si01 107.8(6) 2 .
C38 C39 H39A 110.1 2 .
Si01 C39 H39A 110.1 . .
C38 C39 H39B 110.1 2 .
Si01 C39 H39B 110.1 . .
H39A C39 H39B 108.5 . .
C132 C131 C30 102.3(9) . .
C132 C131 H13C 111.3 . .
C30 C131 H13C 111.3 . .
C132 C131 H13D 111.3 . .
C30 C131 H13D 111.3 . .
H13C C131 H13D 109.2 . .
C131 C132 C133 108.9(12) . .
C131 C132 H13E 109.9 . .
C133 C132 H13E 109.9 . .
C131 C132 H13F 109.9 . .
C133 C132 H13F 109.9 . .
H13E C132 H13F 108.3 . .
C132 C133 C134 114.2(17) . .
C132 C133 H13G 108.7 . .
C134 C133 H13G 108.7 . .
C132 C133 H13H 108.7 . .
C134 C133 H13H 108.7 . .
H13G C133 H13H 107.6 . .
C135 C134 C133 107.2(14) . .
C135 C134 H13I 110.3 . .
C133 C134 H13I 110.3 . .
C135 C134 H13J 110.3 . .
C133 C134 H13J 110.3 . .
H13I C134 H13J 108.5 . .
C136 C135 C134 114.7(12) . .
C136 C135 H13K 108.6 . .
C134 C135 H13K 108.6 . .
C136 C135 H13L 108.6 . .
C134 C135 H13L 108.6 . .
H13K C135 H13L 107.6 . .
C135 C136 C137 110.0(13) . .
C135 C136 H13M 109.7 . .
C137 C136 H13M 109.7 . .
C135 C136 H13N 109.7 . .
C137 C136 H13N 109.7 . .
H13M C136 H13N 108.2 . .
C138 C137 C136 101.6(11) . .
C138 C137 H13O 111.4 . .
C136 C137 H13O 111.4 . .
C138 C137 H13P 111.4 . .
C136 C137 H13P 111.4 . .
H13O C137 H13P 109.3 . .
C139 C138 C137 115.5(9) 2 .
C139 C138 H13Q 108.4 2 .
C137 C138 H13Q 108.4 . .
C139 C138 H13R 108.4 2 .
C137 C138 H13R 108.4 . .
H13Q C138 H13R 107.5 . .
C138 C139 Si01 119.2(8) 2 .
C138 C139 H13S 107.5 2 .
Si01 C139 H13S 107.5 . .
C138 C139 H13T 107.5 2 .
Si01 C139 H13T 107.5 . .
H13S C139 H13T 107.0 . .

loop_
_geom_bond_atom_site_label_1
_geom_bond_atom_site_label_2
_geom_bond_distance
_geom_bond_site_symmetry_2
Si01 C39 1.719(7) .
Si01 C01 1.768(7) .
Si01 C22 1.854(4) .
Si01 C13 1.860(4) .
Si01 C07 2.077(9) .
Si01 C139 2.089(10) .
N10 C09 1.15(2) .
N10 C04 1.181(16) 2
N10 C09 1.394(16) 2
N10 C03 1.41(2) .
N10 C40 1.459(14) 2
N10 C03 1.777(16) 2
N10 N10 1.80(2) 2
C40 N10 1.459(14) 2
C40 H40A 0.9800 .
C40 H40B 0.9800 .
C40 H40C 0.9800 .
C01 C02 1.354(11) .
C01 C08 1.357(11) .
C01 C06 1.391(10) .
C02 C03 1.407(12) .
C02 C09 1.833(17) .
C02 H02 0.9500 .
C03 C08 1.044(16) .
C03 C04 1.376(15) .
C03 N10 1.777(16) 2
C03 C07 2.017(14) .
C04 N10 1.181(16) 2
C04 C05 1.378(9) .
C04 C10 1.411(14) 2
C05 C06 1.368(8) .
C05 H05 0.9500 .
C06 H06 0.9500 .
C07 C12 1.400(11) .
C07 C08 1.402(9) .
C08 C09 1.425(12) .
C08 H08 0.9500 .
C09 C10 1.383(17) .
C09 N10 1.394(16) 2
C09 C09 1.81(3) 2
C09 C10 1.892(19) 2
C10 C40 1.101(16) 2
C10 C11 1.403(12) .
C10 C04 1.411(14) 2
C10 C09 1.892(19) 2
C11 C12 1.388(9) .
C11 H11 0.9500 .
C12 H12 0.9500 .
C13 C14 1.529(5) .
C13 H13A 0.9900 .
C13 H13B 0.9900 .
C14 C15 1.520(5) .
C14 H14A 0.9900 .
C14 H14B 0.9900 .
C15 C16 1.471(6) .
C15 H15A 0.9900 .
C15 H15B 0.9900 .
C16 C17 1.391(7) .
C16 H16A 0.9900 .
C16 H16B 0.9900 .
C17 C18 1.612(7) .
C17 H17A 0.9900 .
C17 H17B 0.9900 .
C18 C19 1.462(7) .
C18 H18A 0.9900 .
C18 H18B 0.9900 .
C19 C20 1.506(6) .
C19 H19A 0.9900 .
C19 H19B 0.9900 .
C20 C21 1.540(7) .
C20 H20A 0.9900 .
C20 H20B 0.9900 .
C21 C21 1.508(9) 2
C21 H21A 0.9900 .
C21 H21B 0.9900 .
C22 C23 1.516(6) .
C22 H22A 0.9900 .
C22 H22B 0.9900 .
C23 C24 1.522(7) .
C23 H23A 0.9900 .
C23 H23B 0.9900 .
C24 C25 1.516(9) .
C24 H24A 0.9900 .
C24 H24B 0.9900 .
C25 C26 1.509(7) .
C25 H25A 0.9900 .
C25 H25B 0.9900 .
C26 C27 1.515(7) .
C26 H26A 0.9900 .
C26 H26B 0.9900 .
C27 C28 1.460(7) .
C27 H27A 0.9900 .
C27 H27B 0.9900 .
C28 C29 1.507(7) .
C28 H28A 0.9900 .
C28 H28B 0.9900 .
C29 C30 1.494(9) .
C29 H29A 0.9900 .
C29 H29B 0.9900 .
C30 C131 1.568(12) .
C30 C31 1.580(13) .
C30 H30A 0.9900 .
C30 H30B 0.9900 .
C31 C32 1.540(15) .
C31 H31A 0.9900 .
C31 H31B 0.9900 .
C32 C33 1.525(15) .
C32 H32A 0.9900 .
C32 H32B 0.9900 .
C33 C34 1.572(14) .
C33 H33A 0.9900 .
C33 H33B 0.9900 .
C34 C35 1.35(2) .
C34 H34A 0.9900 .
C34 H34B 0.9900 .
C35 C36 1.477(14) .
C35 H35A 0.9900 .
C35 H35B 0.9900 .
C36 C37 1.537(15) .
C36 H36A 0.9900 .
C36 H36B 0.9900 .
C37 C38 1.524(14) .
C37 H37A 0.9900 .
C37 H37B 0.9900 .
C38 C39 1.548(10) 2
C38 H38A 0.9900 .
C38 H38B 0.9900 .
C39 C38 1.548(10) 2
C39 H39A 0.9900 .
C39 H39B 0.9900 .
C131 C132 1.506(14) .
C131 H13C 0.9900 .
C131 H13D 0.9900 .
C132 C133 1.530(17) .
C132 H13E 0.9900 .
C132 H13F 0.9900 .
C133 C134 1.530(16) .
C133 H13G 0.9900 .
C133 H13H 0.9900 .
C134 C135 1.508(12) .
C134 H13I 0.9900 .
C134 H13J 0.9900 .
C135 C136 1.499(15) .
C135 H13K 0.9900 .
C135 H13L 0.9900 .
C136 C137 1.546(15) .
C136 H13M 0.9900 .
C136 H13N 0.9900 .
C137 C138 1.525(13) .
C137 H13O 0.9900 .
C137 H13P 0.9900 .
C138 C139 1.503(12) 2
C138 H13Q 0.9900 .
C138 H13R 0.9900 .
C139 C138 1.503(12) 2
C139 H13S 0.9900 .
C139 H13T 0.9900 .
